data_7708132
loop_
_publ_author_name
'Longhi, Elena'
'Risko, Chad'
'Bacsa, John'
'Khrustalev, Victor'
'Rigin, Sergei'
'Moudgil, Karttikay'
'Timofeeva, Tatiana V.'
'Marder, Seth R.'
'Barlow, Stephen'

_publ_section_title
;
 Synthesis, structures, and reactivity of isomers of
 [RuCp*(1,4-(Me<sub>2</sub>N)<sub>2</sub>C<sub>6</sub>H<sub>4</sub>)]<sub>2</sub>.
;
_journal_issue 37
_journal_name_full 'Dalton transactions (Cambridge, England : 2003)'
_journal_page_first 13020
_journal_page_last 13030
_journal_paper_doi 10.1039/d1dt02155a
_journal_volume 50
_journal_year 2021
_chemical_formula_moiety 'C20 H30 N Ru, F6 P'
_chemical_formula_sum 'C20 H30 F6 N P Ru'
_chemical_formula_weight 530.49
_space_group_crystal_system monoclinic
_space_group_IT_number 15
_space_group_name_Hall '-C 2yc'
_space_group_name_H-M_alt 'C 1 2/c 1'
_atom_sites_solution_hydrogens geom
_atom_sites_solution_primary difmap
_atom_sites_solution_secondary difmap
_audit_creation_method SHELXL-2013
_audit_update_record
;
2021-04-23 deposited with the CCDC.	2021-08-17 downloaded from the CCDC.
;
_cell_angle_alpha 90
_cell_angle_beta 113.299(3)
_cell_angle_gamma 90
_cell_formula_units_Z 8
_cell_length_a 39.310(7)
_cell_length_b 7.1270(13)
_cell_length_c 16.505(3)
_cell_measurement_reflns_used 3992
_cell_measurement_temperature 100(2)
_cell_measurement_theta_max 23.62
_cell_measurement_theta_min 2.26
_cell_volume 4247.0(13)
_computing_cell_refinement 'Bruker SAINT'
_computing_data_collection 'Bruker APEX2'
_computing_data_reduction 'Bruker SAINT'
_computing_molecular_graphics 'Bruker SHELXTL'
_computing_publication_material 'Bruker SHELXTL'
_computing_structure_refinement 'SHELXL-2014/6 (Sheldrick, 2014)'
_computing_structure_solution 'SHELXS-97 (Sheldrick, 2008)'
_diffrn_ambient_temperature 100(2)
_diffrn_measured_fraction_theta_full 0.987
_diffrn_measured_fraction_theta_max 0.957
_diffrn_measurement_device_type 'Bruker APEX-II CCD'
_diffrn_measurement_method '\f and \w scans'
_diffrn_radiation_type MoK\a
_diffrn_radiation_wavelength 0.71073
_diffrn_reflns_av_R_equivalents 0.0589
_diffrn_reflns_av_unetI/netI 0.0746
_diffrn_reflns_Laue_measured_fraction_full 0.987
_diffrn_reflns_Laue_measured_fraction_max 0.957
_diffrn_reflns_limit_h_max 56
_diffrn_reflns_limit_h_min -47
_diffrn_reflns_limit_k_max 10
_diffrn_reflns_limit_k_min -10
_diffrn_reflns_limit_l_max 23
_diffrn_reflns_limit_l_min -23
_diffrn_reflns_number 21940
_diffrn_reflns_point_group_measured_fraction_full 0.987
_diffrn_reflns_point_group_measured_fraction_max 0.957
_diffrn_reflns_theta_full 25.242
_diffrn_reflns_theta_max 30.749
_diffrn_reflns_theta_min 2.256
_exptl_absorpt_coefficient_mu 0.872
_exptl_absorpt_correction_T_max 0.939
_exptl_absorpt_correction_T_min 0.888
_exptl_absorpt_correction_type multi-scan
_exptl_absorpt_process_details 'SADABS (Bruker, 2003)'
_exptl_crystal_colour colourless
_exptl_crystal_density_diffrn 1.659
_exptl_crystal_description prism
_exptl_crystal_F_000 2160
_exptl_crystal_size_max 0.12
_exptl_crystal_size_mid 0.10
_exptl_crystal_size_min 0.06
_refine_diff_density_max 3.499
_refine_diff_density_min -0.907
_refine_diff_density_rms 0.135
_refine_ls_extinction_method none
_refine_ls_goodness_of_fit_ref 0.967
_refine_ls_hydrogen_treatment constr
_refine_ls_matrix_type full
_refine_ls_number_parameters 273
_refine_ls_number_reflns 6342
_refine_ls_number_restraints 0
_refine_ls_restrained_S_all 0.967
_refine_ls_R_factor_all 0.0688
_refine_ls_R_factor_gt 0.0489
_refine_ls_shift/su_max 0.000
_refine_ls_shift/su_mean 0.000
_refine_ls_structure_factor_coef Fsqd
_refine_ls_weighting_details 'w=1/[\s^2^(Fo^2^)+(0.0519P)^2^] where P=(Fo^2^+2Fc^2^)/3'
_refine_ls_weighting_scheme calc
_refine_ls_wR_factor_gt 0.0997
_refine_ls_wR_factor_ref 0.1089
_reflns_Friedel_coverage 0.000
_reflns_number_gt 4744
_reflns_number_total 6342
_reflns_threshold_expression 'I > 2\s(I)'
_cod_data_source_file d1dt02155a2.cif
_cod_data_source_block 3_PF6
_cod_depositor_comments 'Adding full bibliography for 7708131--7708134.cif.'
_cod_original_sg_symbol_H-M 'C 2/c'
_cod_database_code 7708132
_shelx_space_group_comment
; 
The symmetry employed for this shelxl refinement is uniquely defined 
by the following loop, which should always be used as a source of 
symmetry information in preference to the above space-group names. 
They are only intended as comments. 
;
_shelx_estimated_absorpt_t_min 0.903
_shelx_estimated_absorpt_t_max 0.950
_shelxl_version_number 2013-4

loop_
_space_group_symop_operation_xyz
'x, y, z'
'-x, y, -z+1/2'
'x+1/2, y+1/2, z'
'-x+1/2, y+1/2, -z+1/2'
'-x, -y, -z'
'x, -y, z-1/2'
'-x+1/2, -y+1/2, -z'
'x+1/2, -y+1/2, z-1/2'

loop_
_atom_site_label
_atom_site_type_symbol
_atom_site_fract_x
_atom_site_fract_y
_atom_site_fract_z
_atom_site_U_iso_or_equiv
_atom_site_adp_type
_atom_site_occupancy
_atom_site_site_symmetry_order
_atom_site_calc_flag
_atom_site_refinement_flags_posn
_atom_site_refinement_flags_adp
_atom_site_refinement_flags_occupancy
_atom_site_disorder_assembly
_atom_site_disorder_group
Ru1 Ru 0.11814(2) 0.41313(3) 0.17000(2) 0.01328(8) Uani 1 1 d . . . . .
N1 N 0.18928(7) 0.2036(4) 0.13594(17) 0.0191(6) Uani 1 1 d . . . . .
C1 C 0.13930(9) 0.6845(4) 0.1514(2) 0.0184(6) Uani 1 1 d . . . . .
C2 C 0.10073(9) 0.6721(4) 0.0958(2) 0.0212(7) Uani 1 1 d . . . . .
C3 C 0.08033(8) 0.6501(4) 0.1500(2) 0.0180(6) Uani 1 1 d . . . . .
C4 C 0.10653(8) 0.6483(4) 0.2408(2) 0.0148(6) Uani 1 1 d . . . . .
C5 C 0.14290(8) 0.6702(4) 0.2415(2) 0.0156(6) Uani 1 1 d . . . . .
C6 C 0.17081(10) 0.7139(5) 0.1221(2) 0.0261(8) Uani 1 1 d . . . . .
H6A H 0.1799 0.8431 0.1351 0.039 Uiso 1 1 calc R U . . .
H6B H 0.1620 0.6913 0.0584 0.039 Uiso 1 1 calc R U . . .
H6C H 0.1909 0.6264 0.1536 0.039 Uiso 1 1 calc R U . . .
C7 C 0.08476(11) 0.6860(5) -0.0030(2) 0.0303(8) Uani 1 1 d . . . . .
H7A H 0.0844 0.8177 -0.0205 0.045 Uiso 1 1 calc R U . . .
H7B H 0.0595 0.6362 -0.0268 0.045 Uiso 1 1 calc R U . . .
H7C H 0.1000 0.6132 -0.0263 0.045 Uiso 1 1 calc R U . . .
C8 C 0.03903(8) 0.6417(5) 0.1211(2) 0.0255(8) Uani 1 1 d . . . . .
H8A H 0.0295 0.7677 0.1235 0.038 Uiso 1 1 calc R U . . .
H8B H 0.0329 0.5579 0.1604 0.038 Uiso 1 1 calc R U . . .
H8C H 0.0278 0.5940 0.0605 0.038 Uiso 1 1 calc R U . . .
C9 C 0.09676(9) 0.6327(5) 0.3194(2) 0.0211(7) Uani 1 1 d . . . . .
H9A H 0.0888 0.7555 0.3321 0.032 Uiso 1 1 calc R U . . .
H9B H 0.1185 0.5905 0.3705 0.032 Uiso 1 1 calc R U . . .
H9C H 0.0766 0.5419 0.3071 0.032 Uiso 1 1 calc R U . . .
C10 C 0.17849(9) 0.6825(5) 0.3209(2) 0.0235(7) Uani 1 1 d . . . . .
H10A H 0.1837 0.8140 0.3389 0.035 Uiso 1 1 calc R U . . .
H10B H 0.1986 0.6314 0.3068 0.035 Uiso 1 1 calc R U . . .
H10C H 0.1764 0.6101 0.3693 0.035 Uiso 1 1 calc R U . . .
C11 C 0.15714(8) 0.1906(4) 0.1494(2) 0.0156(6) Uani 1 1 d . . . . .
C12 C 0.12176(8) 0.1940(4) 0.0779(2) 0.0184(6) Uani 1 1 d . . . . .
H12 H 0.1202 0.2331 0.0183 0.022 Uiso 1 1 calc R U . . .
C13 C 0.08825(8) 0.1687(4) 0.0909(2) 0.0175(6) Uani 1 1 d . . . . .
C14 C 0.09024(8) 0.1451(4) 0.1774(2) 0.0183(6) Uani 1 1 d . . . . .
H14 H 0.0669 0.1502 0.1878 0.022 Uiso 1 1 calc R U . . .
C15 C 0.12487(8) 0.1556(4) 0.2511(2) 0.0171(6) Uani 1 1 d . . . . .
C16 C 0.15773(8) 0.1840(4) 0.2359(2) 0.0153(6) Uani 1 1 d . . . . .
H16 H 0.1812 0.2155 0.2870 0.018 Uiso 1 1 calc R U . . .
C17 C 0.22428(9) 0.2298(5) 0.2109(2) 0.0272(8) Uani 1 1 d . . . . .
H17A H 0.2287 0.1233 0.2514 0.041 Uiso 1 1 calc R U . . .
H17B H 0.2233 0.3460 0.2417 0.041 Uiso 1 1 calc R U . . .
H17C H 0.2444 0.2378 0.1902 0.041 Uiso 1 1 calc R U . . .
C18 C 0.18796(9) 0.2309(5) 0.0475(2) 0.0254(7) Uani 1 1 d . . . . .
H18A H 0.1736 0.1293 0.0091 0.038 Uiso 1 1 calc R U . . .
H18B H 0.2132 0.2302 0.0494 0.038 Uiso 1 1 calc R U . . .
H18C H 0.1762 0.3515 0.0243 0.038 Uiso 1 1 calc R U . . .
C19 C 0.05137(9) 0.1702(5) 0.0141(2) 0.0265(8) Uani 1 1 d . . . . .
H19A H 0.0448 0.0422 -0.0083 0.040 Uiso 1 1 calc R U . . .
H19B H 0.0528 0.2505 -0.0327 0.040 Uiso 1 1 calc R U . . .
H19C H 0.0324 0.2190 0.0332 0.040 Uiso 1 1 calc R U . . .
C20 C 0.12667(9) 0.1403(5) 0.3431(2) 0.0226(7) Uani 1 1 d . . . . .
H20A H 0.1334 0.0118 0.3646 0.034 Uiso 1 1 calc R U . . .
H20B H 0.1024 0.1712 0.3434 0.034 Uiso 1 1 calc R U . . .
H20C H 0.1453 0.2278 0.3815 0.034 Uiso 1 1 calc R U . . .
P1 P 0.0000 0.13483(17) 0.2500 0.0206(3) Uani 1 2 d S T P . .
F1 F 0.00154(6) 0.1346(3) 0.15452(13) 0.0387(6) Uani 1 1 d . . . . .
F2 F 0.03127(6) 0.2916(3) 0.28143(14) 0.0395(6) Uani 1 1 d . . . . .
F3 F 0.03139(6) -0.0217(4) 0.28116(17) 0.0512(7) Uani 1 1 d . . . . .
P2 P 0.2500 0.7500 0.0000 0.0194(3) Uani 1 2 d S . P . .
F4 F 0.26744(7) 0.5804(3) 0.06619(15) 0.0438(6) Uani 1 1 d . . . . .
F5 F 0.24667(6) 0.8689(3) 0.07840(14) 0.0363(5) Uani 1 1 d . . . . .
F6 F 0.29050(6) 0.8328(3) 0.02371(15) 0.0420(6) Uani 1 1 d . . . . .

loop_
_atom_site_aniso_label
_atom_site_aniso_U_11
_atom_site_aniso_U_22
_atom_site_aniso_U_33
_atom_site_aniso_U_23
_atom_site_aniso_U_13
_atom_site_aniso_U_12
Ru1 0.01286(12) 0.01365(13) 0.01306(12) -0.00013(10) 0.00484(9) 0.00131(9)
N1 0.0134(12) 0.0259(15) 0.0205(13) -0.0005(12) 0.0094(11) 0.0026(11)
C1 0.0228(16) 0.0136(15) 0.0223(16) 0.0017(13) 0.0126(13) 0.0017(13)
C2 0.0286(17) 0.0171(16) 0.0171(15) 0.0035(13) 0.0082(14) 0.0077(14)
C3 0.0186(15) 0.0152(14) 0.0195(15) -0.0010(13) 0.0067(13) 0.0059(12)
C4 0.0177(14) 0.0125(13) 0.0158(14) -0.0014(12) 0.0084(12) 0.0030(12)
C5 0.0166(14) 0.0117(14) 0.0196(15) -0.0004(12) 0.0085(12) 0.0012(12)
C6 0.0360(19) 0.0175(16) 0.035(2) -0.0010(15) 0.0255(17) -0.0007(15)
C7 0.043(2) 0.031(2) 0.0156(16) 0.0045(15) 0.0105(16) 0.0103(17)
C8 0.0150(15) 0.0261(17) 0.0296(18) -0.0076(15) 0.0027(14) 0.0046(13)
C9 0.0216(16) 0.0224(17) 0.0217(16) -0.0055(13) 0.0112(14) -0.0026(13)
C10 0.0191(16) 0.0237(17) 0.0253(17) -0.0054(15) 0.0064(14) -0.0057(14)
C11 0.0159(14) 0.0118(14) 0.0182(15) -0.0026(12) 0.0059(12) 0.0001(12)
C12 0.0173(15) 0.0220(16) 0.0149(14) -0.0024(13) 0.0054(12) 0.0011(13)
C13 0.0118(14) 0.0202(16) 0.0178(15) -0.0049(13) 0.0029(12) 0.0007(12)
C14 0.0157(15) 0.0178(15) 0.0213(16) -0.0022(13) 0.0071(13) 0.0003(12)
C15 0.0195(15) 0.0123(14) 0.0200(16) -0.0006(13) 0.0084(13) -0.0007(12)
C16 0.0149(14) 0.0145(14) 0.0166(14) -0.0025(12) 0.0065(12) -0.0004(12)
C17 0.0145(15) 0.038(2) 0.0267(18) -0.0008(16) 0.0062(14) 0.0007(14)
C18 0.0230(17) 0.0301(19) 0.0285(18) -0.0007(15) 0.0158(15) 0.0005(14)
C19 0.0155(15) 0.033(2) 0.0246(17) -0.0070(16) 0.0016(14) 0.0024(14)
C20 0.0267(17) 0.0246(17) 0.0198(16) 0.0045(14) 0.0127(14) 0.0003(14)
P1 0.0140(5) 0.0240(6) 0.0247(6) 0.000 0.0086(5) 0.000
F1 0.0274(11) 0.0673(16) 0.0253(11) -0.0104(11) 0.0146(9) -0.0061(11)
F2 0.0319(12) 0.0483(14) 0.0376(13) -0.0104(11) 0.0131(10) -0.0217(11)
F3 0.0400(14) 0.0491(15) 0.0683(17) 0.0153(13) 0.0255(13) 0.0226(12)
P2 0.0155(5) 0.0244(6) 0.0164(6) -0.0002(5) 0.0042(5) 0.0009(5)
F4 0.0547(15) 0.0332(12) 0.0313(12) 0.0126(10) 0.0038(11) 0.0087(11)
F5 0.0390(13) 0.0431(13) 0.0290(11) -0.0105(10) 0.0156(10) 0.0028(10)
F6 0.0246(11) 0.0559(15) 0.0455(14) -0.0122(12) 0.0138(10) -0.0125(11)

loop_
_atom_type_symbol
_atom_type_description
_atom_type_scat_dispersion_real
_atom_type_scat_dispersion_imag
_atom_type_scat_source
C C 0.0033 0.0016 'International Tables Vol C Tables 4.2.6.8 and 6.1.1.4'
H H 0.0000 0.0000 'International Tables Vol C Tables 4.2.6.8 and 6.1.1.4'
N N 0.0061 0.0033 'International Tables Vol C Tables 4.2.6.8 and 6.1.1.4'
F F 0.0171 0.0103 'International Tables Vol C Tables 4.2.6.8 and 6.1.1.4'
P P 0.1023 0.0942 'International Tables Vol C Tables 4.2.6.8 and 6.1.1.4'
Ru Ru -1.2594 0.8363 'International Tables Vol C Tables 4.2.6.8 and 6.1.1.4'

loop_
_geom_angle_atom_site_label_1
_geom_angle_atom_site_label_2
_geom_angle_atom_site_label_3
_geom_angle
_geom_angle_site_symmetry_1
_geom_angle_site_symmetry_3
_geom_angle_publ_flag
C2 Ru1 C1 38.45(12) . . ?
C2 Ru1 C3 38.23(12) . . ?
C1 Ru1 C3 64.34(12) . . ?
C2 Ru1 C5 64.29(12) . . ?
C1 Ru1 C5 38.58(11) . . ?
C3 Ru1 C5 64.26(11) . . ?
C2 Ru1 C4 64.24(12) . . ?
C1 Ru1 C4 64.38(11) . . ?
C3 Ru1 C4 38.53(11) . . ?
C5 Ru1 C4 38.22(11) . . ?
C2 Ru1 C13 111.15(12) . . ?
C1 Ru1 C13 139.42(12) . . ?
C3 Ru1 C13 110.36(11) . . ?
C5 Ru1 C13 174.56(11) . . ?
C4 Ru1 C13 137.88(11) . . ?
C2 Ru1 C16 154.81(12) . . ?
C1 Ru1 C16 119.34(11) . . ?
C3 Ru1 C16 160.84(11) . . ?
C5 Ru1 C16 105.99(11) . . ?
C4 Ru1 C16 123.67(11) . . ?
C13 Ru1 C16 79.39(11) . . ?
C2 Ru1 C12 107.61(12) . . ?
C1 Ru1 C12 113.35(12) . . ?
C3 Ru1 C12 131.51(11) . . ?
C5 Ru1 C12 145.27(11) . . ?
C4 Ru1 C12 170.04(11) . . ?
C13 Ru1 C12 37.53(11) . . ?
C16 Ru1 C12 66.19(11) . . ?
C2 Ru1 C15 167.65(12) . . ?
C1 Ru1 C15 149.06(12) . . ?
C3 Ru1 C15 129.79(12) . . ?
C5 Ru1 C15 116.41(11) . . ?
C4 Ru1 C15 108.08(11) . . ?
C13 Ru1 C15 67.34(12) . . ?
C16 Ru1 C15 37.37(11) . . ?
C12 Ru1 C15 78.88(12) . . ?
C2 Ru1 C14 135.00(12) . . ?
C1 Ru1 C14 173.45(11) . . ?
C3 Ru1 C14 110.50(12) . . ?
C5 Ru1 C14 144.22(12) . . ?
C4 Ru1 C14 114.52(11) . . ?
C13 Ru1 C14 36.94(11) . . ?
C16 Ru1 C14 66.92(11) . . ?
C12 Ru1 C14 66.52(12) . . ?
C15 Ru1 C14 37.29(11) . . ?
C2 Ru1 C11 125.22(12) . . ?
C1 Ru1 C11 105.95(11) . . ?
C3 Ru1 C11 162.52(11) . . ?
C5 Ru1 C11 118.17(11) . . ?
C4 Ru1 C11 152.74(11) . . ?
C13 Ru1 C11 66.65(10) . . ?
C16 Ru1 C11 36.33(10) . . ?
C12 Ru1 C11 36.44(10) . . ?
C15 Ru1 C11 66.20(11) . . ?
C14 Ru1 C11 77.91(11) . . ?
C11 N1 C17 119.6(3) . . ?
C11 N1 C18 120.2(3) . . ?
C17 N1 C18 118.9(3) . . ?
C2 C1 C5 107.7(3) . . ?
C2 C1 C6 126.7(3) . . ?
C5 C1 C6 125.6(3) . . ?
C2 C1 Ru1 70.61(18) . . ?
C5 C1 Ru1 71.21(17) . . ?
C6 C1 Ru1 125.2(2) . . ?
C3 C2 C1 108.7(3) . . ?
C3 C2 C7 126.2(3) . . ?
C1 C2 C7 125.0(3) . . ?
C3 C2 Ru1 71.49(18) . . ?
C1 C2 Ru1 70.94(18) . . ?
C7 C2 Ru1 124.9(2) . . ?
C2 C3 C4 107.7(3) . . ?
C2 C3 C8 127.6(3) . . ?
C4 C3 C8 124.5(3) . . ?
C2 C3 Ru1 70.28(17) . . ?
C4 C3 Ru1 70.94(16) . . ?
C8 C3 Ru1 127.0(2) . . ?
C5 C4 C3 107.8(3) . . ?
C5 C4 C9 126.8(3) . . ?
C3 C4 C9 125.3(3) . . ?
C5 C4 Ru1 70.74(16) . . ?
C3 C4 Ru1 70.53(16) . . ?
C9 C4 Ru1 125.8(2) . . ?
C4 C5 C1 108.0(3) . . ?
C4 C5 C10 126.7(3) . . ?
C1 C5 C10 125.3(3) . . ?
C4 C5 Ru1 71.04(17) . . ?
C1 C5 Ru1 70.21(17) . . ?
C10 C5 Ru1 125.8(2) . . ?
C1 C6 H6A 109.5 . . ?
C1 C6 H6B 109.5 . . ?
H6A C6 H6B 109.5 . . ?
C1 C6 H6C 109.5 . . ?
H6A C6 H6C 109.5 . . ?
H6B C6 H6C 109.5 . . ?
C2 C7 H7A 109.5 . . ?
C2 C7 H7B 109.5 . . ?
H7A C7 H7B 109.5 . . ?
C2 C7 H7C 109.5 . . ?
H7A C7 H7C 109.5 . . ?
H7B C7 H7C 109.5 . . ?
C3 C8 H8A 109.5 . . ?
C3 C8 H8B 109.5 . . ?
H8A C8 H8B 109.5 . . ?
C3 C8 H8C 109.5 . . ?
H8A C8 H8C 109.5 . . ?
H8B C8 H8C 109.5 . . ?
C4 C9 H9A 109.5 . . ?
C4 C9 H9B 109.5 . . ?
H9A C9 H9B 109.5 . . ?
C4 C9 H9C 109.5 . . ?
H9A C9 H9C 109.5 . . ?
H9B C9 H9C 109.5 . . ?
C5 C10 H10A 109.5 . . ?
C5 C10 H10B 109.5 . . ?
H10A C10 H10B 109.5 . . ?
C5 C10 H10C 109.5 . . ?
H10A C10 H10C 109.5 . . ?
H10B C10 H10C 109.5 . . ?
N1 C11 C16 121.1(3) . . ?
N1 C11 C12 121.7(3) . . ?
C16 C11 C12 117.1(3) . . ?
N1 C11 Ru1 133.0(2) . . ?
C16 C11 Ru1 67.92(16) . . ?
C12 C11 Ru1 67.99(17) . . ?
C11 C12 C13 122.0(3) . . ?
C11 C12 Ru1 75.57(17) . . ?
C13 C12 Ru1 70.92(17) . . ?
C11 C12 H12 118.7 . . ?
C13 C12 H12 118.7 . . ?
Ru1 C12 H12 118.7 . . ?
C14 C13 C12 118.9(3) . . ?
C14 C13 C19 120.3(3) . . ?
C12 C13 C19 120.8(3) . . ?
C14 C13 Ru1 72.09(18) . . ?
C12 C13 Ru1 71.55(17) . . ?
C19 C13 Ru1 127.0(2) . . ?
C13 C14 C15 120.7(3) . . ?
C13 C14 Ru1 70.97(18) . . ?
C15 C14 Ru1 71.15(18) . . ?
C13 C14 H14 118.9 . . ?
C15 C14 H14 118.9 . . ?
Ru1 C14 H14 118.9 . . ?
C16 C15 C14 119.0(3) . . ?
C16 C15 C20 120.5(3) . . ?
C14 C15 C20 120.6(3) . . ?
C16 C15 Ru1 71.17(17) . . ?
C14 C15 Ru1 71.56(18) . . ?
C20 C15 Ru1 128.1(2) . . ?
C11 C16 C15 121.8(3) . . ?
C11 C16 Ru1 75.75(17) . . ?
C15 C16 Ru1 71.46(17) . . ?
C11 C16 H16 118.9 . . ?
C15 C16 H16 118.9 . . ?
Ru1 C16 H16 118.9 . . ?
N1 C17 H17A 109.5 . . ?
N1 C17 H17B 109.5 . . ?
H17A C17 H17B 109.5 . . ?
N1 C17 H17C 109.5 . . ?
H17A C17 H17C 109.5 . . ?
H17B C17 H17C 109.5 . . ?
N1 C18 H18A 109.5 . . ?
N1 C18 H18B 109.5 . . ?
H18A C18 H18B 109.5 . . ?
N1 C18 H18C 109.5 . . ?
H18A C18 H18C 109.5 . . ?
H18B C18 H18C 109.5 . . ?
C13 C19 H19A 109.5 . . ?
C13 C19 H19B 109.5 . . ?
H19A C19 H19B 109.5 . . ?
C13 C19 H19C 109.5 . . ?
H19A C19 H19C 109.5 . . ?
H19B C19 H19C 109.5 . . ?
C15 C20 H20A 109.5 . . ?
C15 C20 H20B 109.5 . . ?
H20A C20 H20B 109.5 . . ?
C15 C20 H20C 109.5 . . ?
H20A C20 H20C 109.5 . . ?
H20B C20 H20C 109.5 . . ?
F2 P1 F2 90.62(18) . 2 ?
F2 P1 F3 179.72(13) . 2 ?
F2 P1 F3 89.23(13) 2 2 ?
F2 P1 F3 89.23(13) . . ?
F2 P1 F3 179.72(13) 2 . ?
F3 P1 F3 90.9(2) 2 . ?
F2 P1 F1 89.79(11) . . ?
F2 P1 F1 90.29(12) 2 . ?
F3 P1 F1 90.44(12) 2 . ?
F3 P1 F1 89.48(13) . . ?
F2 P1 F1 90.29(12) . 2 ?
F2 P1 F1 89.79(11) 2 2 ?
F3 P1 F1 89.48(13) 2 2 ?
F3 P1 F1 90.44(12) . 2 ?
F1 P1 F1 179.9(2) . 2 ?
F4 P2 F4 180.00(19) . 7_565 ?
F4 P2 F6 90.26(13) . 7_565 ?
F4 P2 F6 89.74(13) 7_565 7_565 ?
F4 P2 F6 89.74(13) . . ?
F4 P2 F6 90.26(13) 7_565 . ?
F6 P2 F6 180.0 7_565 . ?
F4 P2 F5 90.13(12) . 7_565 ?
F4 P2 F5 89.87(12) 7_565 7_565 ?
F6 P2 F5 89.92(11) 7_565 7_565 ?
F6 P2 F5 90.08(11) . 7_565 ?
F4 P2 F5 89.87(12) . . ?
F4 P2 F5 90.13(12) 7_565 . ?
F6 P2 F5 90.08(11) 7_565 . ?
F6 P2 F5 89.93(11) . . ?
F5 P2 F5 180.00(8) 7_565 . ?

loop_
_geom_bond_atom_site_label_1
_geom_bond_atom_site_label_2
_geom_bond_distance
_geom_bond_site_symmetry_2
_geom_bond_publ_flag
Ru1 C2 2.171(3) . ?
Ru1 C1 2.175(3) . ?
Ru1 C3 2.187(3) . ?
Ru1 C5 2.188(3) . ?
Ru1 C4 2.192(3) . ?
Ru1 C13 2.215(3) . ?
Ru1 C16 2.221(3) . ?
Ru1 C12 2.223(3) . ?
Ru1 C15 2.224(3) . ?
Ru1 C14 2.230(3) . ?
Ru1 C11 2.323(3) . ?
N1 C11 1.369(4) . ?
N1 C17 1.453(4) . ?
N1 C18 1.453(4) . ?
C1 C2 1.431(4) . ?
C1 C5 1.441(4) . ?
C1 C6 1.512(4) . ?
C2 C3 1.427(4) . ?
C2 C7 1.502(4) . ?
C3 C4 1.445(4) . ?
C3 C8 1.501(4) . ?
C4 C5 1.434(4) . ?
C4 C9 1.495(4) . ?
C5 C10 1.494(4) . ?
C6 H6A 0.9800 . ?
C6 H6B 0.9800 . ?
C6 H6C 0.9800 . ?
C7 H7A 0.9800 . ?
C7 H7B 0.9800 . ?
C7 H7C 0.9800 . ?
C8 H8A 0.9800 . ?
C8 H8B 0.9800 . ?
C8 H8C 0.9800 . ?
C9 H9A 0.9800 . ?
C9 H9B 0.9800 . ?
C9 H9C 0.9800 . ?
C10 H10A 0.9800 . ?
C10 H10B 0.9800 . ?
C10 H10C 0.9800 . ?
C11 C16 1.420(4) . ?
C11 C12 1.425(4) . ?
C12 C13 1.428(4) . ?
C12 H12 1.0000 . ?
C13 C14 1.408(4) . ?
C13 C19 1.502(4) . ?
C14 C15 1.424(4) . ?
C14 H14 1.0000 . ?
C15 C16 1.424(4) . ?
C15 C20 1.496(4) . ?
C16 H16 1.0000 . ?
C17 H17A 0.9800 . ?
C17 H17B 0.9800 . ?
C17 H17C 0.9800 . ?
C18 H18A 0.9800 . ?
C18 H18B 0.9800 . ?
C18 H18C 0.9800 . ?
C19 H19A 0.9800 . ?
C19 H19B 0.9800 . ?
C19 H19C 0.9800 . ?
C20 H20A 0.9800 . ?
C20 H20B 0.9800 . ?
C20 H20C 0.9800 . ?
P1 F2 1.589(2) . ?
P1 F2 1.589(2) 2 ?
P1 F3 1.590(2) 2 ?
P1 F3 1.590(2) . ?
P1 F1 1.601(2) . ?
P1 F1 1.601(2) 2 ?
P2 F4 1.591(2) . ?
P2 F4 1.591(2) 7_565 ?
P2 F6 1.595(2) 7_565 ?
P2 F6 1.595(2) . ?
P2 F5 1.595(2) 7_565 ?
P2 F5 1.595(2) . ?

loop_
_geom_torsion_atom_site_label_1
_geom_torsion_atom_site_label_2
_geom_torsion_atom_site_label_3
_geom_torsion_atom_site_label_4
_geom_torsion
_geom_torsion_site_symmetry_1
_geom_torsion_site_symmetry_2
_geom_torsion_site_symmetry_3
_geom_torsion_site_symmetry_4
_geom_torsion_publ_flag
C5 C1 C2 C3 -0.1(4) . . . . ?
C6 C1 C2 C3 -178.2(3) . . . . ?
Ru1 C1 C2 C3 61.9(2) . . . . ?
C5 C1 C2 C7 178.3(3) . . . . ?
C6 C1 C2 C7 0.1(5) . . . . ?
Ru1 C1 C2 C7 -119.8(3) . . . . ?
C5 C1 C2 Ru1 -61.9(2) . . . . ?
C6 C1 C2 Ru1 120.0(3) . . . . ?
C1 C2 C3 C4 -0.1(4) . . . . ?
C7 C2 C3 C4 -178.4(3) . . . . ?
Ru1 C2 C3 C4 61.4(2) . . . . ?
C1 C2 C3 C8 176.4(3) . . . . ?
C7 C2 C3 C8 -1.9(5) . . . . ?
Ru1 C2 C3 C8 -122.1(3) . . . . ?
C1 C2 C3 Ru1 -61.5(2) . . . . ?
C7 C2 C3 Ru1 120.2(3) . . . . ?
C2 C3 C4 C5 0.3(3) . . . . ?
C8 C3 C4 C5 -176.4(3) . . . . ?
Ru1 C3 C4 C5 61.2(2) . . . . ?
C2 C3 C4 C9 178.4(3) . . . . ?
C8 C3 C4 C9 1.8(5) . . . . ?
Ru1 C3 C4 C9 -120.7(3) . . . . ?
C2 C3 C4 Ru1 -61.0(2) . . . . ?
C8 C3 C4 Ru1 122.4(3) . . . . ?
C3 C4 C5 C1 -0.3(3) . . . . ?
C9 C4 C5 C1 -178.4(3) . . . . ?
Ru1 C4 C5 C1 60.8(2) . . . . ?
C3 C4 C5 C10 177.9(3) . . . . ?
C9 C4 C5 C10 -0.2(5) . . . . ?
Ru1 C4 C5 C10 -121.0(3) . . . . ?
C3 C4 C5 Ru1 -61.1(2) . . . . ?
C9 C4 C5 Ru1 120.8(3) . . . . ?
C2 C1 C5 C4 0.2(4) . . . . ?
C6 C1 C5 C4 178.4(3) . . . . ?
Ru1 C1 C5 C4 -61.3(2) . . . . ?
C2 C1 C5 C10 -178.0(3) . . . . ?
C6 C1 C5 C10 0.1(5) . . . . ?
Ru1 C1 C5 C10 120.4(3) . . . . ?
C2 C1 C5 Ru1 61.5(2) . . . . ?
C6 C1 C5 Ru1 -120.3(3) . . . . ?
C17 N1 C11 C16 -6.2(4) . . . . ?
C18 N1 C11 C16 -173.2(3) . . . . ?
C17 N1 C11 C12 170.2(3) . . . . ?
C18 N1 C11 C12 3.1(4) . . . . ?
C17 N1 C11 Ru1 81.6(4) . . . . ?
C18 N1 C11 Ru1 -85.4(4) . . . . ?
N1 C11 C12 C13 176.0(3) . . . . ?
C16 C11 C12 C13 -7.5(4) . . . . ?
Ru1 C11 C12 C13 -56.0(3) . . . . ?
N1 C11 C12 Ru1 -128.0(3) . . . . ?
C16 C11 C12 Ru1 48.5(2) . . . . ?
C11 C12 C13 C14 1.9(5) . . . . ?
Ru1 C12 C13 C14 -56.3(3) . . . . ?
C11 C12 C13 C19 -179.2(3) . . . . ?
Ru1 C12 C13 C19 122.6(3) . . . . ?
C11 C12 C13 Ru1 58.2(3) . . . . ?
C12 C13 C14 C15 3.1(5) . . . . ?
C19 C13 C14 C15 -175.9(3) . . . . ?
Ru1 C13 C14 C15 -53.0(3) . . . . ?
C12 C13 C14 Ru1 56.1(3) . . . . ?
C19 C13 C14 Ru1 -122.9(3) . . . . ?
C13 C14 C15 C16 -2.1(5) . . . . ?
Ru1 C14 C15 C16 -55.0(3) . . . . ?
C13 C14 C15 C20 176.9(3) . . . . ?
Ru1 C14 C15 C20 124.0(3) . . . . ?
C13 C14 C15 Ru1 52.9(3) . . . . ?
N1 C11 C16 C15 -174.9(3) . . . . ?
C12 C11 C16 C15 8.6(4) . . . . ?
Ru1 C11 C16 C15 57.1(3) . . . . ?
N1 C11 C16 Ru1 128.0(3) . . . . ?
C12 C11 C16 Ru1 -48.5(2) . . . . ?
C14 C15 C16 C11 -3.9(4) . . . . ?
C20 C15 C16 C11 177.1(3) . . . . ?
Ru1 C15 C16 C11 -59.1(3) . . . . ?
C14 C15 C16 Ru1 55.2(3) . . . . ?
C20 C15 C16 Ru1 -123.8(3) . . . . ?
